data_4024575
loop_
_publ_author_name
'Robert Cysewski'
'Marcin Kwit'
'Beata War\.zajtis'
'Urszula Rychlewska'
'Jacek Gawro\'nski'

_publ_contact_author
;
Urszula Rychlewska
Faculty of Chemistry
Adam Mickiewicz University
Grunwaldzka 6
60-780 Pozna\'n
Poland
;
_publ_contact_author_email urszular@amu.edu.pl
_publ_contact_author_fax '48 61 8291505'
_publ_contact_author_phone '48 61 8291268'
_publ_section_title
;
Synthesis, Conformation and Chiroptical Properties of Diaryl Esters of
Tartaric Acid
;
_journal_name_full 'Journal of Organic Chemistry'
_journal_page_first 4573
_journal_page_last 4583
_journal_paper_doi 10.1021/jo900206c
_journal_volume 74
_journal_year 2009
_chemical_absolute_configuration syn
_chemical_formula_sum 'C24 H18 O6'
_chemical_formula_weight 402.38
_chemical_name_systematic
; 
 ? 
;
_space_group_IT_number 1
_symmetry_cell_setting triclinic
_symmetry_space_group_name_Hall 'P 1'
_symmetry_space_group_name_H-M 'P 1'
_atom_sites_solution_hydrogens geom
_atom_sites_solution_primary direct
_atom_sites_solution_secondary difmap
_audit_creation_method SHELXL-97
_cell_angle_alpha 100.020(3)
_cell_angle_beta 92.974(3)
_cell_angle_gamma 92.513(3)
_cell_formula_units_Z 2
_cell_length_a 5.8352(2)
_cell_length_b 7.9311(3)
_cell_length_c 20.5792(8)
_cell_measurement_reflns_used 3109
_cell_measurement_temperature 130(2)
_cell_measurement_theta_max 26.02
_cell_measurement_theta_min 2.61
_cell_volume 935.25(6)
_computing_cell_refinement
;
Oxford Diffraction (2005) CrysAlis RED
;
_computing_data_collection
;
Oxford Diffraction (2005) CrysAlis CCD
;
_computing_data_reduction
;
Oxford Diffraction (2005a) CrysAlis RED
;
_computing_molecular_graphics
;
Simens Analytical X-Ray Instruments (1989),
Mercury (Bruno, et al. 2002)
;
_computing_publication_material 'SHELXL-97 (Sheldrick, 1997)'
_computing_structure_refinement 'SHELXL-97 (Sheldrick, 1997)'
_computing_structure_solution 'SHELXS-86 (Sheldrick, 1990)'
_diffrn_ambient_temperature 130(2)
_diffrn_measured_fraction_theta_full 0.994
_diffrn_measured_fraction_theta_max 0.994
_diffrn_measurement_device_type 'Kuma KM4CCD \k-geometry diffractometer'
_diffrn_measurement_method '\w scans'
_diffrn_radiation_monochromator graphite
_diffrn_radiation_source 'fine-focus sealed tube'
_diffrn_radiation_type MoK\a
_diffrn_radiation_wavelength 0.71073
_diffrn_reflns_av_R_equivalents 0.0219
_diffrn_reflns_av_sigmaI/netI 0.0370
_diffrn_reflns_limit_h_max 7
_diffrn_reflns_limit_h_min -7
_diffrn_reflns_limit_k_max 9
_diffrn_reflns_limit_k_min -9
_diffrn_reflns_limit_l_max 25
_diffrn_reflns_limit_l_min -25
_diffrn_reflns_number 7535
_diffrn_reflns_theta_full 26.02
_diffrn_reflns_theta_max 26.02
_diffrn_reflns_theta_min 2.61
_diffrn_standards_interval_count 'every 50 dc frames'
_diffrn_standards_number '2 reference frames'
_exptl_absorpt_coefficient_mu 0.103
_exptl_absorpt_correction_T_max 1.00000
_exptl_absorpt_correction_T_min 0.83360
_exptl_absorpt_correction_type multi-scan
_exptl_absorpt_process_details
;
CrystAlis Red (Clark & Reid,
1995; Oxford Diffraction,2004)
;
_exptl_crystal_colour colourless
_exptl_crystal_density_diffrn 1.429
_exptl_crystal_density_method 'not measured'
_exptl_crystal_description plate
_exptl_crystal_F_000 420
_exptl_crystal_size_max 0.50
_exptl_crystal_size_mid 0.30
_exptl_crystal_size_min 0.05
_refine_diff_density_max 0.153
_refine_diff_density_min -0.206
_refine_diff_density_rms 0.038
_refine_ls_abs_structure_details 'Flack H D (1983), Acta Cryst. A39, 876-881'
_refine_ls_abs_structure_Flack 0(10)
_refine_ls_extinction_method none
_refine_ls_goodness_of_fit_ref 0.952
_refine_ls_hydrogen_treatment riding
_refine_ls_matrix_type full
_refine_ls_number_parameters 541
_refine_ls_number_reflns 3667
_refine_ls_number_restraints 3
_refine_ls_restrained_S_all 0.951
_refine_ls_R_factor_all 0.0397
_refine_ls_R_factor_gt 0.0295
_refine_ls_shift/su_max 0.001
_refine_ls_shift/su_mean 0.000
_refine_ls_structure_factor_coef Fsqd
_refine_ls_weighting_details 'calc w=1/[\s^2^(Fo^2^)+(0.0428P)^2^+0.0000P] where P=(Fo^2^+2Fc^2^)/3'
_refine_ls_weighting_scheme calc
_refine_ls_wR_factor_gt 0.0625
_refine_ls_wR_factor_ref 0.0659
_reflns_number_gt 3002
_reflns_number_total 3667
_reflns_threshold_expression >2sigma(I)
_cod_data_source_file jo900206c_si_002.cif
_cod_data_source_block nphoh
_cod_database_code 4024575

loop_
_symmetry_equiv_pos_as_xyz
'x, y, z'

loop_
_atom_site_label
_atom_site_type_symbol
_atom_site_fract_x
_atom_site_fract_y
_atom_site_fract_z
_atom_site_U_iso_or_equiv
_atom_site_adp_type
_atom_site_occupancy
_atom_site_symmetry_multiplicity
_atom_site_calc_flag
_atom_site_refinement_flags
_atom_site_disorder_assembly
_atom_site_disorder_group
C1 C 0.0349(4) -0.0349(3) 1.11651(12) 0.0212(5) Uani 1 1 d . . .
O1 O -0.1446(3) -0.0658(2) 1.13792(9) 0.0291(4) Uani 1 1 d . . .
O10 O 0.2276(3) 0.0374(2) 1.15222(8) 0.0237(4) Uani 1 1 d . . .
C11 C 0.0769(4) 0.1559(3) 1.25767(12) 0.0219(5) Uani 1 1 d . . .
H11 H -0.0589 0.1878 1.2365 0.026 Uiso 1 1 calc R . .
C12 C 0.2373(4) 0.0694(3) 1.22146(12) 0.0208(5) Uani 1 1 d . . .
C13 C 0.4381(4) 0.0157(3) 1.25099(13) 0.0250(6) Uani 1 1 d . . .
H13 H 0.5457 -0.0461 1.2244 0.030 Uiso 1 1 calc R . .
C14 C 0.4765(4) 0.0529(3) 1.31762(12) 0.0232(6) Uani 1 1 d . . .
H14 H 0.6111 0.0155 1.3376 0.028 Uiso 1 1 calc R . .
C15 C 0.3602(4) 0.1921(3) 1.42703(12) 0.0269(6) Uani 1 1 d . . .
H15 H 0.4954 0.1574 1.4476 0.032 Uiso 1 1 calc R . .
C16 C 0.2083(5) 0.2857(3) 1.46498(13) 0.0302(6) Uani 1 1 d . . .
H16 H 0.2386 0.3157 1.5115 0.036 Uiso 1 1 calc R . .
C17 C 0.0062(5) 0.3378(3) 1.43493(13) 0.0289(6) Uani 1 1 d . . .
H17 H -0.0990 0.4029 1.4613 0.035 Uiso 1 1 calc R . .
C18 C -0.0382(4) 0.2949(3) 1.36839(13) 0.0250(6) Uani 1 1 d . . .
H18 H -0.1747 0.3306 1.3489 0.030 Uiso 1 1 calc R . .
C19 C 0.1153(4) 0.1978(3) 1.32758(12) 0.0201(5) Uani 1 1 d . . .
C20 C 0.3197(4) 0.1463(3) 1.35790(12) 0.0222(5) Uani 1 1 d . . .
C2 C 0.0913(4) -0.0752(3) 1.04451(12) 0.0208(5) Uani 1 1 d . . .
H2 H 0.1509 0.0313 1.0299 0.025 Uiso 1 1 calc R . .
O2 O -0.1106(3) -0.1424(2) 1.00578(8) 0.0246(4) Uani 1 1 d . . .
H2O H -0.1181 -0.0757 0.9777 0.030 Uiso 1 1 d R . .
C3 C 0.2758(4) -0.2118(3) 1.03678(12) 0.0221(5) Uani 1 1 d . . .
H3 H 0.4312 -0.1576 1.0526 0.027 Uiso 1 1 calc R . .
O3 O 0.2127(3) -0.3370(2) 1.07440(8) 0.0260(4) Uani 1 1 d . . .
H3O H 0.3367 -0.3783 1.0865 0.031 Uiso 1 1 d R . .
C4 C 0.2726(4) -0.2905(3) 0.96410(12) 0.0215(5) Uani 1 1 d . . .
O4 O 0.2090(3) -0.4359(2) 0.94059(8) 0.0267(4) Uani 1 1 d . . .
O40 O 0.3453(3) -0.1740(2) 0.92808(8) 0.0271(4) Uani 1 1 d . . .
C41 C 0.1658(4) -0.1829(3) 0.82046(12) 0.0252(6) Uani 1 1 d . . .
H41 H 0.0471 -0.1171 0.8400 0.030 Uiso 1 1 calc R . .
C42 C 0.3401(4) -0.2298(3) 0.85869(12) 0.0236(6) Uani 1 1 d . . .
C43 C 0.5206(4) -0.3265(3) 0.83233(13) 0.0266(6) Uani 1 1 d . . .
H43 H 0.6395 -0.3574 0.8606 0.032 Uiso 1 1 calc R . .
C44 C 0.5217(4) -0.3751(3) 0.76564(13) 0.0271(6) Uani 1 1 d . . .
H44 H 0.6434 -0.4398 0.7474 0.032 Uiso 1 1 calc R . .
C45 C 0.3390(5) -0.3813(3) 0.65302(13) 0.0312(6) Uani 1 1 d . . .
H45 H 0.4595 -0.4456 0.6337 0.037 Uiso 1 1 calc R . .
C46 C 0.1644(5) -0.3392(4) 0.61322(14) 0.0352(7) Uani 1 1 d . . .
H46 H 0.1632 -0.3745 0.5667 0.042 Uiso 1 1 calc R . .
C47 C -0.0143(5) -0.2430(4) 0.64144(14) 0.0348(7) Uani 1 1 d . . .
H47 H -0.1357 -0.2137 0.6136 0.042 Uiso 1 1 calc R . .
C48 C -0.0150(5) -0.1915(3) 0.70805(14) 0.0312(6) Uani 1 1 d . . .
H48 H -0.1367 -0.1265 0.7262 0.037 Uiso 1 1 calc R . .
C49 C 0.1639(4) -0.2339(3) 0.75065(13) 0.0243(6) Uani 1 1 d . . .
C50 C 0.3442(4) -0.3309(3) 0.72273(12) 0.0238(6) Uani 1 1 d . . .
C1' C 0.6808(4) 0.1793(3) 0.92925(12) 0.0229(5) Uani 1 1 d . . .
O1' O 0.8200(3) 0.0711(2) 0.91606(8) 0.0279(4) Uani 1 1 d . . .
O10' O 0.5842(3) 0.2629(2) 0.88462(8) 0.0278(4) Uani 1 1 d . . .
C11' C 0.5302(4) 0.1634(3) 0.76907(12) 0.0226(5) Uani 1 1 d . . .
H11' H 0.3842 0.1140 0.7761 0.027 Uiso 1 1 calc R . .
C12' C 0.6705(4) 0.2402(3) 0.82082(12) 0.0247(6) Uani 1 1 d . . .
C13' C 0.8900(4) 0.3125(3) 0.81368(13) 0.0264(6) Uani 1 1 d . . .
H13' H 0.9858 0.3630 0.8514 0.032 Uiso 1 1 calc R . .
C14' C 0.9627(4) 0.3089(3) 0.75170(13) 0.0267(6) Uani 1 1 d . . .
H14' H 1.1105 0.3579 0.7463 0.032 Uiso 1 1 calc R . .
C15' C 0.8912(4) 0.2288(3) 0.62990(13) 0.0275(6) Uani 1 1 d . . .
H15' H 1.0366 0.2793 0.6231 0.033 Uiso 1 1 calc R . .
C16' C 0.7510(5) 0.1524(3) 0.57656(13) 0.0297(6) Uani 1 1 d . . .
H16' H 0.7993 0.1510 0.5331 0.036 Uiso 1 1 calc R . .
C17' C 0.5356(5) 0.0758(3) 0.58569(13) 0.0308(6) Uani 1 1 d . . .
H17' H 0.4402 0.0221 0.5484 0.037 Uiso 1 1 calc R . .
C18' C 0.4628(4) 0.0782(3) 0.64761(12) 0.0264(6) Uani 1 1 d . . .
H18' H 0.3168 0.0265 0.6531 0.032 Uiso 1 1 calc R . .
C19' C 0.6027(4) 0.1571(3) 0.70415(12) 0.0217(5) Uani 1 1 d . . .
C20' C 0.8219(4) 0.2335(3) 0.69519(12) 0.0234(5) Uani 1 1 d . . .
C2' C 0.6098(4) 0.2429(3) 0.99852(12) 0.0219(5) Uani 1 1 d . . .
H2' H 0.6378 0.1512 1.0253 0.026 Uiso 1 1 calc R . .
O2' O 0.3754(3) 0.2799(2) 1.00115(8) 0.0250(4) Uani 1 1 d . . .
H2'O H 0.3573 0.3579 0.9781 0.030 Uiso 1 1 d R . .
C3' C 0.7683(4) 0.4016(3) 1.02865(12) 0.0232(6) Uani 1 1 d . . .
H3' H 0.9260 0.3840 1.0127 0.028 Uiso 1 1 calc R . .
O3' O 0.6785(3) 0.5415(2) 1.00424(8) 0.0255(4) Uani 1 1 d . . .
H3'O H 0.7774 0.6255 1.0097 0.031 Uiso 1 1 d R . .
C4' C 0.7803(4) 0.4194(3) 1.10267(12) 0.0244(6) Uani 1 1 d . . .
O4' O 0.8924(3) 0.3323(2) 1.13275(9) 0.0375(5) Uani 1 1 d . . .
O40' O 0.6458(3) 0.5435(2) 1.13163(8) 0.0269(4) Uani 1 1 d . . .
C41' C 0.8113(4) 0.6546(3) 1.24125(13) 0.0240(6) Uani 1 1 d . . .
H41' H 0.9474 0.6913 1.2232 0.029 Uiso 1 1 calc R . .
C42' C 0.6365(4) 0.5689(3) 1.20121(12) 0.0235(6) Uani 1 1 d . . .
C43' C 0.4325(4) 0.5099(3) 1.22500(13) 0.0269(6) Uani 1 1 d . . .
H43' H 0.3147 0.4487 1.1955 0.032 Uiso 1 1 calc R . .
C44' C 0.4069(4) 0.5422(3) 1.29128(13) 0.0268(6) Uani 1 1 d . . .
H44' H 0.2689 0.5040 1.3080 0.032 Uiso 1 1 calc R . .
C45' C 0.5584(5) 0.6674(3) 1.40501(13) 0.0308(6) Uani 1 1 d . . .
H45' H 0.4224 0.6288 1.4226 0.037 Uiso 1 1 calc R . .
C46' C 0.7293(5) 0.7567(4) 1.44653(14) 0.0351(7) Uani 1 1 d . . .
H46' H 0.7112 0.7800 1.4928 0.042 Uiso 1 1 calc R . .
C47' C 0.9319(5) 0.8145(3) 1.42130(13) 0.0329(6) Uani 1 1 d . . .
H47' H 1.0492 0.8773 1.4506 0.039 Uiso 1 1 calc R . .
C48' C 0.9610(4) 0.7808(3) 1.35475(13) 0.0277(6) Uani 1 1 d . . .
H48' H 1.0991 0.8197 1.3383 0.033 Uiso 1 1 calc R . .
C49' C 0.7881(4) 0.6887(3) 1.31028(12) 0.0229(5) Uani 1 1 d . . .
C50' C 0.5823(4) 0.6318(3) 1.33577(12) 0.0240(6) Uani 1 1 d . . .

loop_
_atom_site_aniso_label
_atom_site_aniso_U_11
_atom_site_aniso_U_22
_atom_site_aniso_U_33
_atom_site_aniso_U_23
_atom_site_aniso_U_13
_atom_site_aniso_U_12
C1 0.0233(14) 0.0130(12) 0.0278(14) 0.0043(10) 0.0009(11) 0.0047(10)
O1 0.0254(10) 0.0322(10) 0.0285(9) 0.0016(8) 0.0061(8) -0.0009(8)
O10 0.0225(10) 0.0259(10) 0.0212(9) 0.0006(7) -0.0001(7) 0.0017(7)
C11 0.0201(13) 0.0180(12) 0.0278(14) 0.0041(11) -0.0004(11) 0.0038(10)
C12 0.0215(13) 0.0179(13) 0.0225(14) 0.0030(11) -0.0001(10) -0.0007(10)
C13 0.0239(14) 0.0185(13) 0.0316(15) 0.0003(11) 0.0033(11) 0.0036(10)
C14 0.0202(13) 0.0210(13) 0.0288(15) 0.0056(11) 0.0002(11) 0.0033(11)
C15 0.0297(15) 0.0255(14) 0.0253(14) 0.0043(11) -0.0007(11) 0.0022(11)
C16 0.0378(16) 0.0285(15) 0.0232(14) 0.0022(12) 0.0023(12) 0.0001(12)
C17 0.0330(15) 0.0223(14) 0.0314(15) 0.0008(11) 0.0106(12) 0.0062(11)
C18 0.0247(14) 0.0196(13) 0.0318(15) 0.0050(11) 0.0059(11) 0.0053(11)
C19 0.0222(13) 0.0129(12) 0.0252(14) 0.0035(10) 0.0022(10) 0.0004(10)
C20 0.0232(13) 0.0162(12) 0.0273(14) 0.0047(10) 0.0003(10) 0.0003(10)
C2 0.0214(13) 0.0163(13) 0.0255(13) 0.0048(10) 0.0023(10) 0.0024(10)
O2 0.0253(9) 0.0218(9) 0.0276(9) 0.0076(8) -0.0034(7) 0.0028(7)
C3 0.0209(13) 0.0198(13) 0.0255(14) 0.0031(10) 0.0023(10) 0.0021(10)
O3 0.0289(9) 0.0227(9) 0.0281(10) 0.0089(8) 0.0001(7) 0.0070(8)
C4 0.0165(12) 0.0226(14) 0.0275(14) 0.0088(11) 0.0007(10) 0.0065(10)
O4 0.0284(10) 0.0205(10) 0.0301(10) 0.0033(8) -0.0029(8) 0.0011(8)
O40 0.0357(10) 0.0205(10) 0.0245(10) 0.0012(8) 0.0071(8) 0.0002(8)
C41 0.0283(14) 0.0170(13) 0.0311(15) 0.0039(11) 0.0086(11) 0.0025(11)
C42 0.0292(14) 0.0196(13) 0.0221(14) 0.0029(11) 0.0065(11) -0.0012(11)
C43 0.0253(14) 0.0228(14) 0.0323(15) 0.0062(12) 0.0019(11) 0.0036(11)
C44 0.0280(14) 0.0220(14) 0.0320(15) 0.0045(12) 0.0067(11) 0.0051(11)
C45 0.0400(16) 0.0211(14) 0.0309(16) -0.0004(12) 0.0067(12) -0.0012(12)
C46 0.0483(18) 0.0284(16) 0.0270(15) 0.0026(12) -0.0016(13) -0.0059(13)
C47 0.0357(17) 0.0334(16) 0.0364(17) 0.0137(13) -0.0075(13) -0.0033(13)
C48 0.0302(15) 0.0275(14) 0.0383(16) 0.0119(13) 0.0014(12) 0.0037(12)
C49 0.0238(13) 0.0184(13) 0.0323(15) 0.0078(11) 0.0058(11) 0.0014(11)
C50 0.0244(14) 0.0179(13) 0.0297(15) 0.0053(11) 0.0062(11) -0.0008(10)
C1' 0.0215(13) 0.0199(13) 0.0263(14) 0.0023(11) -0.0004(11) 0.0006(11)
O1' 0.0325(10) 0.0232(9) 0.0291(10) 0.0040(8) 0.0051(8) 0.0129(8)
O10' 0.0340(10) 0.0284(10) 0.0223(9) 0.0048(8) 0.0030(8) 0.0149(8)
C11' 0.0214(13) 0.0207(13) 0.0261(14) 0.0040(11) 0.0025(10) 0.0054(10)
C12' 0.0308(15) 0.0209(13) 0.0241(14) 0.0061(11) 0.0031(11) 0.0102(11)
C13' 0.0288(14) 0.0212(14) 0.0276(14) 0.0020(11) -0.0076(11) 0.0055(11)
C14' 0.0222(13) 0.0217(14) 0.0356(15) 0.0049(12) -0.0026(11) 0.0009(11)
C15' 0.0253(14) 0.0270(14) 0.0329(15) 0.0100(12) 0.0071(12) 0.0054(11)
C16' 0.0358(16) 0.0324(15) 0.0222(14) 0.0063(12) 0.0048(12) 0.0060(12)
C17' 0.0337(16) 0.0322(16) 0.0249(15) 0.0017(12) -0.0028(12) 0.0030(12)
C18' 0.0243(13) 0.0237(14) 0.0309(15) 0.0043(12) -0.0005(11) 0.0018(11)
C19' 0.0225(13) 0.0177(12) 0.0252(14) 0.0047(10) -0.0013(10) 0.0040(10)
C20' 0.0256(14) 0.0173(13) 0.0275(14) 0.0039(11) -0.0009(11) 0.0055(10)
C2' 0.0215(13) 0.0213(13) 0.0239(13) 0.0059(11) 0.0031(10) 0.0036(10)
O2' 0.0246(9) 0.0188(9) 0.0323(10) 0.0053(8) 0.0048(8) 0.0011(7)
C3' 0.0208(13) 0.0216(13) 0.0281(14) 0.0059(11) 0.0018(11) 0.0045(11)
O3' 0.0246(9) 0.0199(9) 0.0326(10) 0.0085(8) -0.0032(7) -0.0024(7)
C4' 0.0232(14) 0.0182(12) 0.0305(15) 0.0005(11) 0.0003(11) 0.0024(11)
O4' 0.0508(13) 0.0341(11) 0.0283(10) 0.0039(9) -0.0028(9) 0.0219(10)
O40' 0.0289(10) 0.0267(10) 0.0255(10) 0.0033(8) 0.0013(8) 0.0109(8)
C41' 0.0201(13) 0.0201(13) 0.0332(15) 0.0072(11) 0.0021(11) 0.0061(10)
C42' 0.0294(14) 0.0183(13) 0.0231(13) 0.0032(11) 0.0016(11) 0.0085(11)
C43' 0.0258(14) 0.0197(13) 0.0336(15) 0.0020(11) -0.0043(11) 0.0000(11)
C44' 0.0230(13) 0.0203(13) 0.0382(16) 0.0067(12) 0.0061(12) 0.0017(10)
C45' 0.0352(15) 0.0246(15) 0.0340(16) 0.0061(12) 0.0069(12) 0.0094(12)
C46' 0.0425(18) 0.0342(16) 0.0281(15) 0.0020(12) 0.0011(13) 0.0140(13)
C47' 0.0346(16) 0.0264(15) 0.0343(17) -0.0018(12) -0.0091(12) 0.0071(12)
C48' 0.0247(14) 0.0212(13) 0.0366(16) 0.0027(12) -0.0001(11) 0.0047(11)
C49' 0.0239(13) 0.0155(13) 0.0297(14) 0.0053(11) -0.0008(11) 0.0050(10)
C50' 0.0263(14) 0.0166(12) 0.0301(15) 0.0053(11) 0.0021(11) 0.0066(10)

loop_
_atom_type_symbol
_atom_type_description
_atom_type_scat_dispersion_real
_atom_type_scat_dispersion_imag
_atom_type_scat_source
C C 0.0033 0.0000 'International Tables Vol C Tables 4.2.6.8 and 6.1.1.4'
H H 0.0000 0.0000 'International Tables Vol C Tables 4.2.6.8 and 6.1.1.4'
O O 0.0106 0.0000 'International Tables Vol C Tables 4.2.6.8 and 6.1.1.4'

loop_
_geom_angle_atom_site_label_1
_geom_angle_atom_site_label_2
_geom_angle_atom_site_label_3
_geom_angle
_geom_angle_site_symmetry_1
_geom_angle_site_symmetry_3
_geom_angle_publ_flag
O1 C1 O10 126.2(2) . . ?
O1 C1 C2 125.9(2) . . ?
O10 C1 C2 107.86(19) . . ?
C1 O10 C12 121.07(18) . . ?
C12 C11 C19 119.2(2) . . ?
C12 C11 H11 120.4 . . ?
C19 C11 H11 120.4 . . ?
C11 C12 O10 123.6(2) . . ?
C11 C12 C13 122.2(2) . . ?
O10 C12 C13 114.0(2) . . ?
C14 C13 C12 119.5(2) . . ?
C14 C13 H13 120.3 . . ?
C12 C13 H13 120.3 . . ?
C13 C14 C20 121.1(2) . . ?
C13 C14 H14 119.4 . . ?
C20 C14 H14 119.4 . . ?
C16 C15 C20 121.2(2) . . ?
C16 C15 H15 119.4 . . ?
C20 C15 H15 119.4 . . ?
C15 C16 C17 120.0(2) . . ?
C15 C16 H16 120.0 . . ?
C17 C16 H16 120.0 . . ?
C18 C17 C16 120.2(2) . . ?
C18 C17 H17 119.9 . . ?
C16 C17 H17 119.9 . . ?
C17 C18 C19 121.3(2) . . ?
C17 C18 H18 119.3 . . ?
C19 C18 H18 119.3 . . ?
C18 C19 C11 122.5(2) . . ?
C18 C19 C20 118.4(2) . . ?
C11 C19 C20 119.0(2) . . ?
C15 C20 C14 122.1(2) . . ?
C15 C20 C19 118.9(2) . . ?
C14 C20 C19 118.9(2) . . ?
O2 C2 C1 108.91(18) . . ?
O2 C2 C3 109.24(19) . . ?
C1 C2 C3 108.92(18) . . ?
O2 C2 H2 109.9 . . ?
C1 C2 H2 109.9 . . ?
C3 C2 H2 109.9 . . ?
C2 O2 H2O 101.5 . . ?
O3 C3 C4 110.41(19) . . ?
O3 C3 C2 107.47(18) . . ?
C4 C3 C2 107.46(18) . . ?
O3 C3 H3 110.5 . . ?
C4 C3 H3 110.5 . . ?
C2 C3 H3 110.5 . . ?
C3 O3 H3O 106.5 . . ?
O4 C4 O40 123.7(2) . . ?
O4 C4 C3 125.4(2) . . ?
O40 C4 C3 110.9(2) . . ?
C4 O40 C42 116.34(19) . . ?
C42 C41 C49 119.0(2) . . ?
C42 C41 H41 120.5 . . ?
C49 C41 H41 120.5 . . ?
C41 C42 C43 122.9(2) . . ?
C41 C42 O40 118.7(2) . . ?
C43 C42 O40 118.4(2) . . ?
C44 C43 C42 118.8(2) . . ?
C44 C43 H43 120.6 . . ?
C42 C43 H43 120.6 . . ?
C43 C44 C50 121.3(2) . . ?
C43 C44 H44 119.4 . . ?
C50 C44 H44 119.4 . . ?
C46 C45 C50 121.3(3) . . ?
C46 C45 H45 119.4 . . ?
C50 C45 H45 119.4 . . ?
C45 C46 C47 119.7(3) . . ?
C45 C46 H46 120.1 . . ?
C47 C46 H46 120.1 . . ?
C48 C47 C46 120.8(3) . . ?
C48 C47 H47 119.6 . . ?
C46 C47 H47 119.6 . . ?
C47 C48 C49 120.7(3) . . ?
C47 C48 H48 119.7 . . ?
C49 C48 H48 119.7 . . ?
C50 C49 C48 118.9(2) . . ?
C50 C49 C41 119.3(2) . . ?
C48 C49 C41 121.7(2) . . ?
C49 C50 C45 118.6(2) . . ?
C49 C50 C44 118.7(2) . . ?
C45 C50 C44 122.7(2) . . ?
O1' C1' O10' 123.5(2) . . ?
O1' C1' C2' 123.7(2) . . ?
O10' C1' C2' 112.61(19) . . ?
C1' O10' C12' 118.06(18) . . ?
C12' C11' C19' 119.2(2) . . ?
C12' C11' H11' 120.4 . . ?
C19' C11' H11' 120.4 . . ?
C11' C12' C13' 123.0(2) . . ?
C11' C12' O10' 118.2(2) . . ?
C13' C12' O10' 118.5(2) . . ?
C14' C13' C12' 118.7(2) . . ?
C14' C13' H13' 120.6 . . ?
C12' C13' H13' 120.6 . . ?
C13' C14' C20' 121.1(2) . . ?
C13' C14' H14' 119.5 . . ?
C20' C14' H14' 119.5 . . ?
C16' C15' C20' 120.8(2) . . ?
C16' C15' H15' 119.6 . . ?
C20' C15' H15' 119.6 . . ?
C15' C16' C17' 120.4(2) . . ?
C15' C16' H16' 119.8 . . ?
C17' C16' H16' 119.8 . . ?
C18' C17' C16' 120.5(3) . . ?
C18' C17' H17' 119.7 . . ?
C16' C17' H17' 119.7 . . ?
C17' C18' C19' 120.8(2) . . ?
C17' C18' H18' 119.6 . . ?
C19' C18' H18' 119.6 . . ?
C11' C19' C18' 121.9(2) . . ?
C11' C19' C20' 119.1(2) . . ?
C18' C19' C20' 119.0(2) . . ?
C14' C20' C15' 122.6(2) . . ?
C14' C20' C19' 118.8(2) . . ?
C15' C20' C19' 118.6(2) . . ?
O2' C2' C1' 113.5(2) . . ?
O2' C2' C3' 111.51(19) . . ?
C1' C2' C3' 107.82(19) . . ?
O2' C2' H2' 107.9 . . ?
C1' C2' H2' 107.9 . . ?
C3' C2' H2' 107.9 . . ?
C2' O2' H2'O 105.6 . . ?
O3' C3' C4' 114.7(2) . . ?
O3' C3' C2' 106.45(19) . . ?
C4' C3' C2' 108.9(2) . . ?
O3' C3' H3' 108.9 . . ?
C4' C3' H3' 108.9 . . ?
C2' C3' H3' 108.9 . . ?
C3' O3' H3'O 110.7 . . ?
O4' C4' O40' 123.8(2) . . ?
O4' C4' C3' 123.9(2) . . ?
O40' C4' C3' 112.36(19) . . ?
C4' O40' C42' 117.79(17) . . ?
C42' C41' C49' 119.1(2) . . ?
C42' C41' H41' 120.5 . . ?
C49' C41' H41' 120.5 . . ?
C41' C42' C43' 123.1(2) . . ?
C41' C42' O40' 120.8(2) . . ?
C43' C42' O40' 116.0(2) . . ?
C44' C43' C42' 118.6(2) . . ?
C44' C43' H43' 120.7 . . ?
C42' C43' H43' 120.7 . . ?
C43' C44' C50' 121.2(2) . . ?
C43' C44' H44' 119.4 . . ?
C50' C44' H44' 119.4 . . ?
C46' C45' C50' 120.6(3) . . ?
C46' C45' H45' 119.7 . . ?
C50' C45' H45' 119.7 . . ?
C45' C46' C47' 120.5(3) . . ?
C45' C46' H46' 119.8 . . ?
C47' C46' H46' 119.8 . . ?
C48' C47' C46' 120.3(3) . . ?
C48' C47' H47' 119.8 . . ?
C46' C47' H47' 119.8 . . ?
C47' C48' C49' 120.8(2) . . ?
C47' C48' H48' 119.6 . . ?
C49' C48' H48' 119.6 . . ?
C48' C49' C41' 122.1(2) . . ?
C48' C49' C50' 118.8(2) . . ?
C41' C49' C50' 119.0(2) . . ?
C44' C50' C45' 122.0(2) . . ?
C44' C50' C49' 119.0(2) . . ?
C45' C50' C49' 119.0(2) . . ?

loop_
_geom_bond_atom_site_label_1
_geom_bond_atom_site_label_2
_geom_bond_distance
_geom_bond_site_symmetry_2
_geom_bond_publ_flag
C1 O1 1.189(3) . ?
C1 O10 1.358(3) . ?
C1 C2 1.517(3) . ?
O10 C12 1.401(3) . ?
C11 C12 1.361(3) . ?
C11 C19 1.423(3) . ?
C11 H11 0.9500 . ?
C12 C13 1.408(3) . ?
C13 C14 1.356(3) . ?
C13 H13 0.9500 . ?
C14 C20 1.413(3) . ?
C14 H14 0.9500 . ?
C15 C16 1.369(4) . ?
C15 C20 1.411(4) . ?
C15 H15 0.9500 . ?
C16 C17 1.414(4) . ?
C16 H16 0.9500 . ?
C17 C18 1.361(4) . ?
C17 H17 0.9500 . ?
C18 C19 1.419(3) . ?
C18 H18 0.9500 . ?
C19 C20 1.426(3) . ?
C2 O2 1.417(3) . ?
C2 C3 1.555(3) . ?
C2 H2 1.0000 . ?
O2 H2O 0.8499 . ?
C3 O3 1.409(3) . ?
C3 C4 1.516(3) . ?
C3 H3 1.0000 . ?
O3 H3O 0.8500 . ?
C4 O4 1.205(3) . ?
C4 O40 1.349(3) . ?
O40 C42 1.418(3) . ?
C41 C42 1.358(3) . ?
C41 C49 1.422(4) . ?
C41 H41 0.9500 . ?
C42 C43 1.406(3) . ?
C43 C44 1.360(4) . ?
C43 H43 0.9500 . ?
C44 C50 1.421(4) . ?
C44 H44 0.9500 . ?
C45 C46 1.363(4) . ?
C45 C50 1.419(4) . ?
C45 H45 0.9500 . ?
C46 C47 1.409(4) . ?
C46 H46 0.9500 . ?
C47 C48 1.361(4) . ?
C47 H47 0.9500 . ?
C48 C49 1.418(3) . ?
C48 H48 0.9500 . ?
C49 C50 1.417(3) . ?
C1' O1' 1.213(3) . ?
C1' O10' 1.339(3) . ?
C1' C2' 1.513(3) . ?
O10' C12' 1.416(3) . ?
C11' C12' 1.347(4) . ?
C11' C19' 1.416(3) . ?
C11' H11' 0.9500 . ?
C12' C13' 1.406(4) . ?
C13' C14' 1.361(4) . ?
C13' H13' 0.9500 . ?
C14' C20' 1.415(4) . ?
C14' H14' 0.9500 . ?
C15' C16' 1.369(4) . ?
C15' C20' 1.418(3) . ?
C15' H15' 0.9500 . ?
C16' C17' 1.407(4) . ?
C16' H16' 0.9500 . ?
C17' C18' 1.361(3) . ?
C17' H17' 0.9500 . ?
C18' C19' 1.420(4) . ?
C18' H18' 0.9500 . ?
C19' C20' 1.425(3) . ?
C2' O2' 1.413(3) . ?
C2' C3' 1.546(4) . ?
C2' H2' 1.0000 . ?
O2' H2'O 0.8501 . ?
C3' O3' 1.406(3) . ?
C3' C4' 1.503(3) . ?
C3' H3' 1.0000 . ?
O3' H3'O 0.8500 . ?
C4' O4' 1.198(3) . ?
C4' O40' 1.361(3) . ?
O40' C42' 1.415(3) . ?
C41' C42' 1.356(4) . ?
C41' C49' 1.414(4) . ?
C41' H41' 0.9500 . ?
C42' C43' 1.402(4) . ?
C43' C44' 1.361(4) . ?
C43' H43' 0.9500 . ?
C44' C50' 1.415(4) . ?
C44' H44' 0.9500 . ?
C45' C46' 1.366(4) . ?
C45' C50' 1.419(4) . ?
C45' H45' 0.9500 . ?
C46' C47' 1.406(4) . ?
C46' H46' 0.9500 . ?
C47' C48' 1.370(4) . ?
C47' H47' 0.9500 . ?
C48' C49' 1.412(4) . ?
C48' H48' 0.9500 . ?
C49' C50' 1.422(4) . ?

loop_
_geom_torsion_atom_site_label_1
_geom_torsion_atom_site_label_2
_geom_torsion_atom_site_label_3
_geom_torsion_atom_site_label_4
_geom_torsion
_geom_torsion_site_symmetry_1
_geom_torsion_site_symmetry_2
_geom_torsion_site_symmetry_3
_geom_torsion_site_symmetry_4
_geom_torsion_publ_flag
O1 C1 O10 C12 6.0(3) . . . . ?
C2 C1 O10 C12 -172.04(18) . . . . ?
C19 C11 C12 O10 -173.2(2) . . . . ?
C19 C11 C12 C13 1.7(4) . . . . ?
C1 O10 C12 C11 -51.5(3) . . . . ?
C1 O10 C12 C13 133.2(2) . . . . ?
C11 C12 C13 C14 -1.0(4) . . . . ?
O10 C12 C13 C14 174.4(2) . . . . ?
C12 C13 C14 C20 -0.7(4) . . . . ?
C20 C15 C16 C17 0.2(4) . . . . ?
C15 C16 C17 C18 0.1(4) . . . . ?
C16 C17 C18 C19 -0.1(4) . . . . ?
C17 C18 C19 C11 -177.9(2) . . . . ?
C17 C18 C19 C20 -0.3(4) . . . . ?
C12 C11 C19 C18 176.9(2) . . . . ?
C12 C11 C19 C20 -0.7(3) . . . . ?
C16 C15 C20 C14 178.7(2) . . . . ?
C16 C15 C20 C19 -0.6(4) . . . . ?
C13 C14 C20 C15 -177.6(2) . . . . ?
C13 C14 C20 C19 1.6(4) . . . . ?
C18 C19 C20 C15 0.6(3) . . . . ?
C11 C19 C20 C15 178.3(2) . . . . ?
C18 C19 C20 C14 -178.6(2) . . . . ?
C11 C19 C20 C14 -0.9(3) . . . . ?
O1 C1 C2 O2 5.1(3) . . . . ?
O10 C1 C2 O2 -176.88(17) . . . . ?
O1 C1 C2 C3 -114.0(3) . . . . ?
O10 C1 C2 C3 64.1(2) . . . . ?
O2 C2 C3 O3 -75.6(2) . . . . ?
C1 C2 C3 O3 43.3(3) . . . . ?
O2 C2 C3 C4 43.3(2) . . . . ?
C1 C2 C3 C4 162.1(2) . . . . ?
O3 C3 C4 O4 5.2(3) . . . . ?
C2 C3 C4 O4 -111.7(2) . . . . ?
O3 C3 C4 O40 -176.51(18) . . . . ?
C2 C3 C4 O40 66.6(2) . . . . ?
O4 C4 O40 C42 1.1(3) . . . . ?
C3 C4 O40 C42 -177.17(19) . . . . ?
C49 C41 C42 C43 0.3(4) . . . . ?
C49 C41 C42 O40 178.0(2) . . . . ?
C4 O40 C42 C41 101.7(2) . . . . ?
C4 O40 C42 C43 -80.5(3) . . . . ?
C41 C42 C43 C44 0.2(4) . . . . ?
O40 C42 C43 C44 -177.5(2) . . . . ?
C42 C43 C44 C50 -0.4(4) . . . . ?
C50 C45 C46 C47 0.4(4) . . . . ?
C45 C46 C47 C48 0.0(4) . . . . ?
C46 C47 C48 C49 -0.2(4) . . . . ?
C47 C48 C49 C50 0.0(4) . . . . ?
C47 C48 C49 C41 -179.4(2) . . . . ?
C42 C41 C49 C50 -0.5(3) . . . . ?
C42 C41 C49 C48 179.0(2) . . . . ?
C48 C49 C50 C45 0.3(4) . . . . ?
C41 C49 C50 C45 179.7(2) . . . . ?
C48 C49 C50 C44 -179.2(2) . . . . ?
C41 C49 C50 C44 0.3(3) . . . . ?
C46 C45 C50 C49 -0.5(4) . . . . ?
C46 C45 C50 C44 179.0(3) . . . . ?
C43 C44 C50 C49 0.2(4) . . . . ?
C43 C44 C50 C45 -179.3(2) . . . . ?
O1' C1' O10' C12' -8.5(4) . . . . ?
C2' C1' O10' C12' 167.7(2) . . . . ?
C19' C11' C12' C13' -1.3(4) . . . . ?
C19' C11' C12' O10' 172.66(19) . . . . ?
C1' O10' C12' C11' 115.3(2) . . . . ?
C1' O10' C12' C13' -70.5(3) . . . . ?
C11' C12' C13' C14' 1.7(4) . . . . ?
O10' C12' C13' C14' -172.3(2) . . . . ?
C12' C13' C14' C20' -0.3(4) . . . . ?
C20' C15' C16' C17' -0.4(4) . . . . ?
C15' C16' C17' C18' 0.6(4) . . . . ?
C16' C17' C18' C19' -0.3(4) . . . . ?
C12' C11' C19' C18' -179.9(2) . . . . ?
C12' C11' C19' C20' -0.5(3) . . . . ?
C17' C18' C19' C11' 179.2(2) . . . . ?
C17' C18' C19' C20' -0.3(3) . . . . ?
C13' C14' C20' C15' 179.4(2) . . . . ?
C13' C14' C20' C19' -1.4(3) . . . . ?
C16' C15' C20' C14' 179.1(2) . . . . ?
C16' C15' C20' C19' -0.1(3) . . . . ?
C11' C19' C20' C14' 1.8(3) . . . . ?
C18' C19' C20' C14' -178.7(2) . . . . ?
C11' C19' C20' C15' -179.0(2) . . . . ?
C18' C19' C20' C15' 0.5(3) . . . . ?
O1' C1' C2' O2' -144.0(2) . . . . ?
O10' C1' C2' O2' 39.8(3) . . . . ?
O1' C1' C2' C3' 91.9(3) . . . . ?
O10' C1' C2' C3' -84.2(2) . . . . ?
O2' C2' C3' O3' -44.0(2) . . . . ?
C1' C2' C3' O3' 81.3(2) . . . . ?
O2' C2' C3' C4' 80.2(2) . . . . ?
C1' C2' C3' C4' -154.50(19) . . . . ?
O3' C3' C4' O4' -164.2(2) . . . . ?
C2' C3' C4' O4' 76.7(3) . . . . ?
O3' C3' C4' O40' 17.1(3) . . . . ?
C2' C3' C4' O40' -102.1(2) . . . . ?
O4' C4' O40' C42' -0.8(4) . . . . ?
C3' C4' O40' C42' 178.0(2) . . . . ?
C49' C41' C42' C43' -0.7(3) . . . . ?
C49' C41' C42' O40' 175.3(2) . . . . ?
C4' O40' C42' C41' 77.2(3) . . . . ?
C4' O40' C42' C43' -106.6(2) . . . . ?
C41' C42' C43' C44' 1.0(4) . . . . ?
O40' C42' C43' C44' -175.2(2) . . . . ?
C42' C43' C44' C50' -0.7(4) . . . . ?
C50' C45' C46' C47' -0.1(4) . . . . ?
C45' C46' C47' C48' -0.5(4) . . . . ?
C46' C47' C48' C49' 0.5(4) . . . . ?
C47' C48' C49' C41' 178.8(2) . . . . ?
C47' C48' C49' C50' 0.2(3) . . . . ?
C42' C41' C49' C48' -178.5(2) . . . . ?
C42' C41' C49' C50' 0.1(3) . . . . ?
C43' C44' C50' C45' 179.7(2) . . . . ?
C43' C44' C50' C49' 0.1(3) . . . . ?
C46' C45' C50' C44' -178.8(2) . . . . ?
C46' C45' C50' C49' 0.7(4) . . . . ?
C48' C49' C50' C44' 178.8(2) . . . . ?
C41' C49' C50' C44' 0.2(3) . . . . ?
C48' C49' C50' C45' -0.7(3) . . . . ?
C41' C49' C50' C45' -179.4(2) . . . . ?
